data_4503325
loop_
_publ_author_name
'Yao, Yali'
'Che, Yunxia'
'Zheng, Jimin'

_publ_section_title
;
 The Coordination Chemistry of Benzimidazole-5,6-dicarboxylic Acid with
 Mn(II), Ni(II), and Ln(III) Complexes (Ln = Tb, Ho, Er, Lu)
;
_journal_issue 7
_journal_name_full 'Crystal Growth &amp; Design'
_journal_page_first 2299
_journal_paper_doi 10.1021/cg7010106
_journal_volume 8
_journal_year 2008
_chemical_formula_sum 'C9 H4 Mn N2 O4'
_chemical_formula_weight 259.08
_chemical_name_systematic
; 
 ? 
;
_space_group_IT_number 14
_symmetry_cell_setting monoclinic
_symmetry_space_group_name_Hall '-P 2ybc'
_symmetry_space_group_name_H-M 'P 1 21/c 1'
_atom_sites_solution_hydrogens geom
_atom_sites_solution_primary direct
_atom_sites_solution_secondary difmap
_audit_creation_method SHELXL-97
_cell_angle_alpha 90.00
_cell_angle_beta 123.64(2)
_cell_angle_gamma 90.00
_cell_formula_units_Z 4
_cell_length_a 10.317(2)
_cell_length_b 5.9699(12)
_cell_length_c 16.165(5)
_cell_measurement_reflns_used 5503
_cell_measurement_temperature 298(2)
_cell_measurement_theta_max 27.54
_cell_measurement_theta_min 3.02
_cell_volume 828.9(4)
_computing_cell_refinement 'RAXIS-RAPID Auto(Rigaku, 2004)'
_computing_data_collection 'RAXIS-RAPID Auto(Rigaku, 2004)'
_computing_data_reduction 'CrystalStructure(Rigaku/MSC, 2004)'
_computing_molecular_graphics 'SHELXL-97 (Sheldrick, 2001)'
_computing_publication_material 'SHELXL-97 (Sheldrick, 1997)'
_computing_structure_refinement 'SHELXL-97 (Sheldrick, 1997)'
_computing_structure_solution 'SHELXS-97 (Sheldrick, 1997)'
_diffrn_ambient_temperature 298(2)
_diffrn_measured_fraction_theta_full 0.998
_diffrn_measured_fraction_theta_max 0.998
_diffrn_measurement_device_type 'rigaku r-axis rapid IP area detector'
_diffrn_measurement_method '\w scans'
_diffrn_radiation_monochromator graphite
_diffrn_radiation_probe x-ray
_diffrn_radiation_type MoK\a
_diffrn_radiation_wavelength 0.71073
_diffrn_reflns_av_R_equivalents 0.0793
_diffrn_reflns_av_sigmaI/netI 0.0642
_diffrn_reflns_limit_h_max 13
_diffrn_reflns_limit_h_min -12
_diffrn_reflns_limit_k_max 7
_diffrn_reflns_limit_k_min -7
_diffrn_reflns_limit_l_max 19
_diffrn_reflns_limit_l_min -20
_diffrn_reflns_number 7760
_diffrn_reflns_theta_full 27.49
_diffrn_reflns_theta_max 27.49
_diffrn_reflns_theta_min 3.03
_diffrn_source 'rotating anode'
_exptl_absorpt_coefficient_mu 1.590
_exptl_absorpt_correction_T_max 0.8649
_exptl_absorpt_correction_T_min 0.7607
_exptl_absorpt_correction_type none
_exptl_crystal_colour yellow
_exptl_crystal_density_diffrn 2.076
_exptl_crystal_density_method 'not measured'
_exptl_crystal_description block
_exptl_crystal_F_000 516
_exptl_crystal_size_max 0.18
_exptl_crystal_size_mid 0.10
_exptl_crystal_size_min 0.09
_refine_diff_density_max 0.496
_refine_diff_density_min -1.044
_refine_diff_density_rms 0.118
_refine_ls_extinction_method none
_refine_ls_goodness_of_fit_ref 1.063
_refine_ls_hydrogen_treatment constr
_refine_ls_matrix_type full
_refine_ls_number_parameters 145
_refine_ls_number_reflns 1904
_refine_ls_number_restraints 0
_refine_ls_restrained_S_all 1.063
_refine_ls_R_factor_all 0.0679
_refine_ls_R_factor_gt 0.0494
_refine_ls_shift/su_max 0.000
_refine_ls_shift/su_mean 0.000
_refine_ls_structure_factor_coef Fsqd
_refine_ls_weighting_details 'calc w=1/[\s^2^(Fo^2^)+(0.0836P)^2^+0.0000P] where P=(Fo^2^+2Fc^2^)/3'
_refine_ls_weighting_scheme calc
_refine_ls_wR_factor_gt 0.1257
_refine_ls_wR_factor_ref 0.1459
_reflns_number_gt 1454
_reflns_number_total 1904
_reflns_threshold_expression >2sigma(I)
_cod_data_source_file cg7010106-file001.cif
_cod_data_source_block shelxl
_cod_depositor_comments
;
The following automatic conversions were performed:

'_symmetry_cell_setting' value 'Monoclinic' changed to 'monoclinic'
according to /home/saulius/struct/CIF-dictionaries/cif_core.dic
dictionary named 'cif_core.dic' version 2.4.1 from 2010-06-29.

Automatic conversion script
Id: cif_fix_values 1715 2011-07-08 13:25:40Z adriana 
;
_cod_original_cell_volume 828.9(3)
_cod_original_sg_symbol_H-M P2(1)/c
_cod_database_code 4503325

loop_
_symmetry_equiv_pos_as_xyz
'x, y, z'
'-x, y+1/2, -z+1/2'
'-x, -y, -z'
'x, -y-1/2, z-1/2'

loop_
_atom_site_label
_atom_site_type_symbol
_atom_site_fract_x
_atom_site_fract_y
_atom_site_fract_z
_atom_site_U_iso_or_equiv
_atom_site_adp_type
_atom_site_occupancy
_atom_site_symmetry_multiplicity
_atom_site_calc_flag
_atom_site_refinement_flags
C1 C 0.3782(4) 0.6927(6) 0.8444(3) 0.0223(7) Uani 1 1 d .
C2 C 0.3493(4) 0.4940(6) 0.7892(2) 0.0220(7) Uani 1 1 d .
C3 C 0.4691(4) 0.3429(7) 0.8146(3) 0.0257(8) Uani 1 1 d .
H3 H 0.4518 0.2140 0.7775 0.031 Uiso 1 1 calc R
C4 C 0.6157(4) 0.3937(7) 0.8980(3) 0.0257(8) Uani 1 1 d .
C5 C 0.6439(4) 0.5863(7) 0.9548(2) 0.0249(8) Uani 1 1 d .
C6 C 0.5250(4) 0.7390(7) 0.9277(3) 0.0276(8) Uani 1 1 d .
H6 H 0.5433 0.8689 0.9645 0.033 Uiso 1 1 calc R
C7 C 0.2519(4) 0.8648(7) 0.8119(3) 0.0244(8) Uani 1 1 d .
C8 C 0.1876(4) 0.4340(6) 0.7031(3) 0.0232(7) Uani 1 1 d .
C9 C 0.8611(4) 0.4044(7) 1.0237(3) 0.0294(8) Uani 1 1 d .
H9 H 0.9649 0.3637 1.0666 0.035 Uiso 1 1 calc R
Mn1 Mn -0.07940(6) 0.71319(10) 0.66906(4) 0.0249(2) Uani 1 1 d .
N1 N 0.7575(4) 0.2820(6) 0.9450(2) 0.0278(7) Uani 1 1 d .
H1 H 0.7754 0.1568 0.9268 0.033 Uiso 1 1 calc R
N2 N 0.8010(3) 0.5894(6) 1.0345(2) 0.0272(7) Uani 1 1 d .
O1 O 0.2665(3) 0.9976(5) 0.8758(2) 0.0351(7) Uani 1 1 d .
O2 O 0.1398(3) 0.8693(5) 0.72132(18) 0.0272(6) Uani 1 1 d .
O3 O 0.0808(3) 0.4200(5) 0.72293(18) 0.0261(6) Uani 1 1 d .
O4 O 0.1609(3) 0.4057(5) 0.62070(18) 0.0319(7) Uani 1 1 d .

loop_
_atom_site_aniso_label
_atom_site_aniso_U_11
_atom_site_aniso_U_22
_atom_site_aniso_U_33
_atom_site_aniso_U_23
_atom_site_aniso_U_13
_atom_site_aniso_U_12
C1 0.0190(18) 0.030(2) 0.0199(17) -0.0005(14) 0.0122(15) 0.0032(14)
C2 0.0192(17) 0.0308(19) 0.0170(15) 0.0001(14) 0.0107(14) -0.0022(14)
C3 0.0263(19) 0.032(2) 0.0224(17) -0.0079(15) 0.0157(16) -0.0027(15)
C4 0.0226(19) 0.035(2) 0.0229(17) 0.0009(15) 0.0146(16) 0.0038(15)
C5 0.0187(17) 0.033(2) 0.0182(16) -0.0024(14) 0.0074(15) 0.0016(14)
C6 0.0187(19) 0.034(2) 0.0235(18) -0.0049(15) 0.0078(16) 0.0012(14)
C7 0.0189(18) 0.030(2) 0.0266(18) 0.0001(15) 0.0143(15) -0.0006(14)
C8 0.0247(18) 0.0258(18) 0.0223(16) 0.0010(14) 0.0150(15) -0.0002(14)
C9 0.0170(18) 0.045(2) 0.0226(17) 0.0041(16) 0.0087(15) 0.0065(16)
Mn1 0.0186(4) 0.0323(4) 0.0219(3) -0.0010(2) 0.0101(3) -0.0015(2)
N1 0.0189(16) 0.0328(18) 0.0270(16) -0.0016(13) 0.0098(14) 0.0103(12)
N2 0.0159(15) 0.042(2) 0.0198(14) -0.0022(13) 0.0073(13) 0.0027(13)
O1 0.0228(14) 0.0408(18) 0.0326(14) -0.0107(12) 0.0098(12) 0.0068(12)
O2 0.0186(13) 0.0335(15) 0.0245(13) 0.0012(11) 0.0087(11) 0.0002(11)
O3 0.0202(13) 0.0359(15) 0.0256(12) 0.0015(11) 0.0148(11) -0.0014(11)
O4 0.0345(15) 0.0444(18) 0.0222(12) -0.0071(12) 0.0190(12) -0.0119(12)

loop_
_atom_type_symbol
_atom_type_description
_atom_type_scat_dispersion_real
_atom_type_scat_dispersion_imag
_atom_type_scat_source
C C 0.0033 0.0016 'International Tables Vol C Tables 4.2.6.8 and 6.1.1.4'
H H 0.0000 0.0000 'International Tables Vol C Tables 4.2.6.8 and 6.1.1.4'
N N 0.0061 0.0033 'International Tables Vol C Tables 4.2.6.8 and 6.1.1.4'
O O 0.0106 0.0060 'International Tables Vol C Tables 4.2.6.8 and 6.1.1.4'
Mn Mn 0.3368 0.7283 'International Tables Vol C Tables 4.2.6.8 and 6.1.1.4'

loop_
_geom_angle_atom_site_label_1
_geom_angle_atom_site_label_2
_geom_angle_atom_site_label_3
_geom_angle
_geom_angle_site_symmetry_1
_geom_angle_site_symmetry_3
C6 C1 C2 121.0(3) . .
C6 C1 C7 118.1(3) . .
C2 C1 C7 120.9(3) . .
C3 C2 C1 120.9(3) . .
C3 C2 C8 117.7(3) . .
C1 C2 C8 121.3(3) . .
C4 C3 C2 117.0(3) . .
C4 C3 H3 121.5 . .
C2 C3 H3 121.5 . .
N1 C4 C3 132.4(4) . .
N1 C4 C5 105.2(3) . .
C3 C4 C5 122.3(3) . .
C6 C5 C4 120.4(3) . .
C6 C5 N2 130.4(3) . .
C4 C5 N2 109.2(3) . .
C1 C6 C5 118.3(3) . .
C1 C6 H6 120.9 . .
C5 C6 H6 120.9 . .
O1 C7 O2 124.0(3) . .
O1 C7 C1 117.5(3) . .
O2 C7 C1 118.5(3) . .
O4 C8 O3 123.4(3) . .
O4 C8 C2 120.5(3) . .
O3 C8 C2 116.1(3) . .
N2 C9 N1 113.3(3) . .
N2 C9 H9 123.3 . .
N1 C9 H9 123.3 . .
O1 Mn1 O2 167.75(11) 2_546 .
O1 Mn1 O3 102.47(11) 2_546 2_556
O2 Mn1 O3 84.84(10) . 2_556
O1 Mn1 N2 94.81(11) 2_546 4_475
O2 Mn1 N2 92.82(11) . 4_475
O3 Mn1 N2 104.34(12) 2_556 4_475
O1 Mn1 O3 89.68(11) 2_546 .
O2 Mn1 O3 78.16(10) . .
O3 Mn1 O3 118.18(5) 2_556 .
N2 Mn1 O3 135.13(11) 4_475 .
C9 N1 C4 107.6(3) . .
C9 N1 H1 126.2 . .
C4 N1 H1 126.2 . .
C9 N2 C5 104.7(3) . .
C9 N2 Mn1 122.6(2) . 4_676
C5 N2 Mn1 131.0(2) . 4_676
C7 O1 Mn1 116.2(2) . 2_556
C7 O2 Mn1 122.4(2) . .
C8 O3 Mn1 128.4(2) . 2_546
C8 O3 Mn1 113.4(2) . .
Mn1 O3 Mn1 115.63(10) 2_546 .

loop_
_geom_bond_atom_site_label_1
_geom_bond_atom_site_label_2
_geom_bond_distance
_geom_bond_site_symmetry_2
C1 C6 1.387(5) .
C1 C2 1.414(5) .
C1 C7 1.507(5) .
C2 C3 1.396(5) .
C2 C8 1.509(5) .
C3 C4 1.392(5) .
C3 H3 0.9300 .
C4 N1 1.390(5) .
C4 C5 1.398(5) .
C5 C6 1.391(5) .
C5 N2 1.405(4) .
C6 H6 0.9300 .
C7 O1 1.244(4) .
C7 O2 1.267(4) .
C8 O4 1.214(4) .
C8 O3 1.309(4) .
C9 N2 1.324(5) .
C9 N1 1.338(5) .
C9 H9 0.9300 .
Mn1 O1 2.088(3) 2_546
Mn1 O2 2.140(3) .
Mn1 O3 2.145(3) 2_556
Mn1 N2 2.160(3) 4_475
Mn1 O3 2.227(3) .
N1 H1 0.8600 .
N2 Mn1 2.160(3) 4_676
O1 Mn1 2.088(3) 2_556
O3 Mn1 2.145(3) 2_546

loop_
_geom_torsion_atom_site_label_1
_geom_torsion_atom_site_label_2
_geom_torsion_atom_site_label_3
_geom_torsion_atom_site_label_4
_geom_torsion
_geom_torsion_site_symmetry_1
_geom_torsion_site_symmetry_4
C6 C1 C2 C3 -2.5(6) . .
C7 C1 C2 C3 174.8(3) . .
C6 C1 C2 C8 175.4(3) . .
C7 C1 C2 C8 -7.3(5) . .
C1 C2 C3 C4 2.0(5) . .
C8 C2 C3 C4 -176.0(3) . .
C2 C3 C4 N1 178.4(4) . .
C2 C3 C4 C5 0.2(6) . .
N1 C4 C5 C6 179.5(3) . .
C3 C4 C5 C6 -1.8(6) . .
N1 C4 C5 N2 0.3(4) . .
C3 C4 C5 N2 179.0(3) . .
C2 C1 C6 C5 0.9(6) . .
C7 C1 C6 C5 -176.5(3) . .
C4 C5 C6 C1 1.2(6) . .
N2 C5 C6 C1 -179.7(4) . .
C6 C1 C7 O1 -24.0(5) . .
C2 C1 C7 O1 158.6(4) . .
C6 C1 C7 O2 154.5(4) . .
C2 C1 C7 O2 -22.9(5) . .
C3 C2 C8 O4 -60.3(5) . .
C1 C2 C8 O4 121.7(4) . .
C3 C2 C8 O3 121.1(4) . .
C1 C2 C8 O3 -56.9(5) . .
N2 C9 N1 C4 0.5(5) . .
C3 C4 N1 C9 -178.9(4) . .
C5 C4 N1 C9 -0.4(4) . .
N1 C9 N2 C5 -0.3(4) . .
N1 C9 N2 Mn1 166.6(3) . 4_676
C6 C5 N2 C9 -179.2(4) . .
C4 C5 N2 C9 0.0(4) . .
C6 C5 N2 Mn1 15.5(6) . 4_676
C4 C5 N2 Mn1 -165.3(3) . 4_676
O2 C7 O1 Mn1 7.2(5) . 2_556
C1 C7 O1 Mn1 -174.4(2) . 2_556
O1 C7 O2 Mn1 -83.5(4) . .
C1 C7 O2 Mn1 98.1(3) . .
O1 Mn1 O2 C7 -71.0(6) 2_546 .
O3 Mn1 O2 C7 56.3(3) 2_556 .
N2 Mn1 O2 C7 160.5(3) 4_475 .
O3 Mn1 O2 C7 -63.9(3) . .
O4 C8 O3 Mn1 124.6(4) . 2_546
C2 C8 O3 Mn1 -56.8(4) . 2_546
O4 C8 O3 Mn1 -74.4(4) . .
C2 C8 O3 Mn1 104.1(3) . .
O1 Mn1 O3 C8 139.5(2) 2_546 .
O2 Mn1 O3 C8 -39.0(2) . .
O3 Mn1 O3 C8 -116.5(2) 2_556 .
N2 Mn1 O3 C8 43.0(3) 4_475 .
O1 Mn1 O3 Mn1 -56.97(13) 2_546 2_546
O2 Mn1 O3 Mn1 124.53(13) . 2_546
O3 Mn1 O3 Mn1 47.04(16) 2_556 2_546
N2 Mn1 O3 Mn1 -153.47(13) 4_475 2_546
